data_3500161
loop_
_publ_author_name
'Junhui Luo'
'Guodong Li'

_publ_section_title
;
 FeN supercell for (001)/<100> shear
;
_journal_name_full 'Personal communication to COD'
_journal_year 2026
_chemical_formula_iupac 'N16 Fe16'
_chemical_formula_moiety 'N16 Fe16'
_chemical_formula_sum 'Fe16 N16'
_chemical_formula_weight 1117.632
_space_group_crystal_system tetragonal
_space_group_IT_number 1
_space_group_name_Hall 'P 1'
_space_group_name_H-M_alt 'P 1'
_symmetry_space_group_name_Hall 'P 1'
_symmetry_space_group_name_H-M 'P 1'
_cell_angle_alpha 90.0000
_cell_angle_beta 90.0000
_cell_angle_gamma 90.0000
_cell_formula_units_Z 1
_cell_length_a 8.4662
_cell_length_b 4.2331
_cell_length_c 8.4662
_cell_volume 303.414
_diffrn_measurement_device_type EDIT-ENTRY
_exptl_crystal_density_diffrn 6.1166
_exptl_crystal_density_method calculated
_exptl_crystal_description EDIT-ENTRY
_cod_data_source_file shear_001__100_.cif
_cod_data_source_block I
_cod_depositor_comments 'Add _publ_section_title'
_cod_original_cell_volume 303.4140
_cod_original_formula_sum 'N16 Fe16'
_cod_database_code 3500161

loop_
_space_group_symop_operation_xyz
+x,+y,+z

loop_
_atom_site_label
_atom_site_type_symbol
_atom_site_fract_x
_atom_site_fract_y
_atom_site_fract_z
N1 N 0.375000 0.250000 0.125000
N2 N 0.375000 0.750000 0.375000
N3 N 0.125000 0.250000 0.375000
N4 N 0.125000 0.750000 0.125000
N5 N 0.875000 0.250000 0.125000
N6 N 0.875000 0.750000 0.375000
N7 N 0.625000 0.250000 0.375000
N8 N 0.625000 0.750000 0.125000
N9 N 0.375000 0.250000 0.625000
N10 N 0.375000 0.750000 0.875000
N11 N 0.125000 0.250000 0.875000
N12 N 0.125000 0.750000 0.625000
N13 N 0.875000 0.250000 0.625000
N14 N 0.875000 0.750000 0.875000
N15 N 0.625000 0.250000 0.875000
N16 N 0.625000 0.750000 0.625000
Fe1 Fe 0.000000 0.000000 0.000000
Fe2 Fe 0.000000 0.500000 0.250000
Fe3 Fe 0.250000 0.000000 0.250000
Fe4 Fe 0.250000 0.500000 0.000000
Fe5 Fe 0.500000 0.000000 0.000000
Fe6 Fe 0.500000 0.500000 0.250000
Fe7 Fe 0.750000 0.000000 0.250000
Fe8 Fe 0.750000 0.500000 0.000000
Fe9 Fe 0.000000 0.000000 0.500000
Fe10 Fe 0.000000 0.500000 0.750000
Fe11 Fe 0.250000 0.000000 0.750000
Fe12 Fe 0.250000 0.500000 0.500000
Fe13 Fe 0.500000 0.000000 0.500000
Fe14 Fe 0.500000 0.500000 0.750000
Fe15 Fe 0.750000 0.000000 0.750000
Fe16 Fe 0.750000 0.500000 0.500000
